data_7225743
loop_
_publ_author_name
'Saunders, Lucy K.'
'Nowell, Harriott'
'Raithby, Paul R.'
'Wilson, Chick C.'

_publ_section_title
;
 Crystal engineering urea organic acid hydrogen bonded networks with
 solvent inclusion properties
;
_journal_issue 31
_journal_name_full CrystEngComm
_journal_page_first 5916
_journal_paper_doi 10.1039/C6CE00872K
_journal_volume 18
_journal_year 2016
_chemical_formula_moiety '2(C8 H5 N1 O6), 3(C7 H8 N2 O1), H2 O1, C4 H8 O1'
_chemical_formula_sum 'C41 H44 N8 O17'
_chemical_formula_weight 920.84
_chemical_name_systematic 'tris(n-phenylurea) bis(5-nitroisophthalic acid) tetrahydrofuran solvate hydrate'
_space_group_crystal_system triclinic
_space_group_IT_number 2
_space_group_name_Hall '-P 1'
_space_group_name_H-M_alt 'P -1'
_symmetry_space_group_name_Hall '-P 1'
_symmetry_space_group_name_H-M 'P -1'
_atom_sites_solution_hydrogens difmap
_audit_creation_method SHELXL-2014
_audit_update_record
;
2016-04-01 deposited with the CCDC.
2016-06-28 downloaded from the CCDC.
;
_cell_angle_alpha 81.404(4)
_cell_angle_beta 83.684(4)
_cell_angle_gamma 64.194(4)
_cell_formula_units_Z 2
_cell_length_a 12.3606(5)
_cell_length_b 13.4644(6)
_cell_length_c 14.3535(6)
_cell_measurement_reflns_used 6760
_cell_measurement_temperature 150.00(10)
_cell_measurement_theta_max 71.4980
_cell_measurement_theta_min 4.0980
_cell_volume 2123.72(17)
_computing_cell_refinement
;
CrysAlisPro, Agilent Technologies,
Version 1.171.37.33 (release 27-03-2014 CrysAlis171 .NET)
(compiled Mar 27 2014,17:12:48)
;
_computing_data_collection
;
CrysAlisPro, Agilent Technologies,
Version 1.171.37.33 (release 27-03-2014 CrysAlis171 .NET)
(compiled Mar 27 2014,17:12:48)
;
_computing_data_reduction
;
CrysAlisPro, Agilent Technologies,
Version 1.171.37.33 (release 27-03-2014 CrysAlis171 .NET)
(compiled Mar 27 2014,17:12:48)
;
_computing_structure_refinement 'SHELXL-2013 (Sheldrick, 2013)'
_computing_structure_solution 'SHELXSL-2013 (Sheldrick, 2013)'
_diffrn_ambient_environment N~2~
_diffrn_ambient_temperature 150.00(10)
_diffrn_detector 'CCD plate'
_diffrn_detector_area_resol_mean 8.1150
_diffrn_detector_type EosS2
_diffrn_measured_fraction_theta_full 0.998
_diffrn_measured_fraction_theta_max 0.978
_diffrn_measurement_device 'four-circle diffractometer'
_diffrn_measurement_device_type 'SuperNova, Dual, Cu at zero, EosS2'
_diffrn_radiation_monochromator mirror
_diffrn_radiation_probe x-ray
_diffrn_radiation_type 'Cu K\a'
_diffrn_radiation_wavelength 1.54184
_diffrn_reflns_av_R_equivalents 0.0290
_diffrn_reflns_av_unetI/netI 0.0400
_diffrn_reflns_Laue_measured_fraction_full 0.998
_diffrn_reflns_Laue_measured_fraction_max 0.978
_diffrn_reflns_limit_h_max 14
_diffrn_reflns_limit_h_min -15
_diffrn_reflns_limit_k_max 14
_diffrn_reflns_limit_k_min -16
_diffrn_reflns_limit_l_max 17
_diffrn_reflns_limit_l_min -15
_diffrn_reflns_number 15570
_diffrn_reflns_point_group_measured_fraction_full 0.998
_diffrn_reflns_point_group_measured_fraction_max 0.978
_diffrn_reflns_theta_full 67.684
_diffrn_reflns_theta_max 71.918
_diffrn_reflns_theta_min 4.769
_diffrn_source 'sealed X-ray tube'
_diffrn_source_type 'SuperNova (Cu) X-ray Source'
_exptl_absorpt_coefficient_mu 0.967
_exptl_absorpt_correction_T_max 1.00000
_exptl_absorpt_correction_T_min 0.67545
_exptl_absorpt_correction_type multi-scan
_exptl_absorpt_process_details
;
CrysAlisPro, Agilent Technologies,
Version 1.171.37.33 (release 27-03-2014 CrysAlis171 .NET)
(compiled Mar 27 2014,17:12:48)
Empirical absorption correction using spherical harmonics,
 implemented in SCALE3 ABSPACK scaling algorithm.
;
_exptl_crystal_colour yellow
_exptl_crystal_density_diffrn 1.440
_exptl_crystal_density_method 'not measured'
_exptl_crystal_description plate
_exptl_crystal_F_000 964
_exptl_crystal_size_max 0.2
_exptl_crystal_size_mid 0.1
_exptl_crystal_size_min 0.1
_refine_diff_density_max 0.423
_refine_diff_density_min -0.308
_refine_diff_density_rms 0.053
_refine_ls_extinction_method none
_refine_ls_goodness_of_fit_ref 1.034
_refine_ls_hydrogen_treatment refxyz
_refine_ls_matrix_type full
_refine_ls_number_parameters 760
_refine_ls_number_reflns 8144
_refine_ls_number_restraints 0
_refine_ls_restrained_S_all 1.034
_refine_ls_R_factor_all 0.0633
_refine_ls_R_factor_gt 0.0509
_refine_ls_shift/su_max 0.000
_refine_ls_shift/su_mean 0.000
_refine_ls_structure_factor_coef Fsqd
_refine_ls_weighting_details 'w=1/[\s^2^(Fo^2^)+(0.0833P)^2^+0.2666P] where P=(Fo^2^+2Fc^2^)/3'
_refine_ls_weighting_scheme calc
_refine_ls_wR_factor_gt 0.1348
_refine_ls_wR_factor_ref 0.1470
_reflns_Friedel_coverage 0.000
_reflns_number_gt 6568
_reflns_number_total 8144
_reflns_threshold_expression 'I > 2\s(I)'
_cod_data_source_file c6ce00872k2.cif
_cod_data_source_block IM5
_cod_depositor_comments 'Adding full bibliography for 7225737--7225747.cif.'
_cod_original_cell_volume 2123.73(17)
_cod_database_code 7225743
_shelx_space_group_comment
;
The symmetry employed for this shelxl refinement is uniquely defined
by the following loop, which should always be used as a source of
symmetry information in preference to the above space-group names.
They are only intended as comments.
;
_shelxl_version_number 2014-3

loop_
_space_group_symop_operation_xyz
'x, y, z'
'-x, -y, -z'

loop_
_atom_site_label
_atom_site_type_symbol
_atom_site_fract_x
_atom_site_fract_y
_atom_site_fract_z
_atom_site_U_iso_or_equiv
_atom_site_adp_type
_atom_site_occupancy
_atom_site_site_symmetry_order
_atom_site_calc_flag
_atom_site_refinement_flags_adp
H1 H 1.0301(18) -0.3177(18) 0.5377(15) 0.022(5) Uiso 1 1 d .
H40 H 0.179(2) 0.014(2) 0.1099(17) 0.034(6) Uiso 1 1 d .
H3 H 0.760(2) -0.0700(18) 0.3955(15) 0.027(5) Uiso 1 1 d .
H42 H -0.073(2) 0.2934(19) -0.0113(16) 0.029(5) Uiso 1 1 d .
H11 H 0.800(2) 0.494(2) 0.3695(19) 0.049(7) Uiso 1 1 d .
H2 H 1.074(2) -0.054(2) 0.4041(17) 0.039(6) Uiso 1 1 d .
H44 H 0.267(2) 0.2567(18) -0.0105(15) 0.028(5) Uiso 1 1 d .
H37 H 0.072(2) 0.164(2) 0.2955(16) 0.035(6) Uiso 1 1 d .
H39 H -0.094(2) 0.401(2) 0.1868(18) 0.035(6) Uiso 1 1 d .
H38 H -0.096(2) 0.295(2) 0.2397(19) 0.043(7) Uiso 1 1 d .
H9 H 0.892(2) 0.749(2) 0.2569(17) 0.039(6) Uiso 1 1 d .
H10 H 0.944(2) 0.570(2) 0.3337(17) 0.037(6) Uiso 1 1 d .
H36 H 0.292(2) 0.269(2) 0.2543(19) 0.047(7) Uiso 1 1 d .
H13 H 0.553(2) 0.782(2) 0.2354(18) 0.040(6) Uiso 1 1 d .
H7 H 0.604(2) 1.074(2) 0.1108(17) 0.034(6) Uiso 1 1 d .
H8 H 0.716(2) 1.090(2) 0.0986(17) 0.035(6) Uiso 1 1 d .
H17 H 0.181(3) 0.524(2) 0.280(2) 0.056(8) Uiso 1 1 d .
H16 H 0.305(2) 0.417(2) 0.4118(17) 0.037(6) Uiso 1 1 d .
H15 H 0.435(3) 0.273(2) 0.491(2) 0.048(7) Uiso 1 1 d .
H19 H 0.171(3) 0.825(2) 0.183(2) 0.052(7) Uiso 1 1 d .
H6 H 0.595(2) 0.926(2) 0.1775(18) 0.038(6) Uiso 1 1 d .
H14 H 0.565(3) 0.253(2) 0.4811(18) 0.040(6) Uiso 1 1 d .
H18 H 0.095(3) 0.692(2) 0.187(2) 0.054(8) Uiso 1 1 d .
H12 H 0.606(2) 0.602(2) 0.3197(18) 0.042(6) Uiso 1 1 d .
H20 H 0.331(3) 0.785(2) 0.280(2) 0.051(7) Uiso 1 1 d .
H32 H 0.491(3) 0.166(2) 0.298(2) 0.056(8) Uiso 1 1 d .
H5 H 0.736(3) 0.166(3) 0.279(2) 0.052(8) Uiso 1 1 d .
H21 H 0.416(3) 0.615(2) 0.3732(19) 0.049(7) Uiso 1 1 d .
H33 H 0.550(3) -0.016(3) 0.380(2) 0.065(9) Uiso 1 1 d .
H35 H 0.212(3) 0.012(2) 0.363(2) 0.057(8) Uiso 1 1 d .
H34 H 0.410(3) -0.089(3) 0.415(2) 0.074(10) Uiso 1 1 d .
H24 H 0.413(4) 0.417(4) 0.142(3) 0.111 Uiso 1 1 d U
H22 H 0.633(4) 0.349(4) 0.256(3) 0.111 Uiso 1 1 d U
H26 H 0.627(4) 0.322(4) -0.045(3) 0.111 Uiso 1 1 d U
H30 H 0.284(4) 0.478(4) 0.000(3) 0.111 Uiso 1 1 d U
H23 H 0.645(4) 0.308(4) 0.170(3) 0.111 Uiso 1 1 d U
H25 H 0.359(4) 0.338(4) 0.106(3) 0.111 Uiso 1 1 d U
H29 H 0.483(4) 0.434(4) -0.115(3) 0.111 Uiso 1 1 d U
H28 H 0.401(4) 0.379(4) -0.104(3) 0.111 Uiso 1 1 d U
H31 H 0.376(4) 0.533(4) 0.000(3) 0.111 Uiso 1 1 d U
H27 H 0.549(4) 0.240(4) -0.035(3) 0.111 Uiso 1 1 d U
H43 H -0.064(4) 0.520(4) -0.144(3) 0.111 Uiso 1 1 d U
H41 H -0.069(2) -0.034(2) 0.1368(19) 0.049(7) Uiso 1 1 d .
H4 H 1.304(3) -0.360(2) 0.574(2) 0.056(8) Uiso 1 1 d .
O11 O 0.92927(12) 0.11650(11) 0.31435(10) 0.0347(3) Uani 1 1 d .
O9 O 0.84693(13) -0.34966(12) 0.54538(11) 0.0404(3) Uani 1 1 d .
O8 O 0.70060(12) -0.21007(12) 0.47620(10) 0.0372(3) Uani 1 1 d .
O12 O 0.75635(12) 0.10366(12) 0.30679(10) 0.0349(3) Uani 1 1 d .
O10 O 1.25369(11) -0.18243(11) 0.49372(10) 0.0332(3) Uani 1 1 d .
C10 C 0.91057(16) -0.04500(15) 0.39038(12) 0.0277(4) Uani 1 1 d .
C15 C 0.88409(16) -0.20157(16) 0.47044(13) 0.0291(4) Uani 1 1 d .
O7 O 1.23478(12) -0.33705(11) 0.55606(10) 0.0348(3) Uani 1 1 d .
N2 N 0.80494(14) -0.25809(14) 0.49933(11) 0.0318(3) Uani 1 1 d .
C9 C 0.86634(16) 0.06657(15) 0.33285(13) 0.0296(4) Uani 1 1 d .
C16 C 0.83735(16) -0.09997(16) 0.41540(12) 0.0288(4) Uani 1 1 d .
C13 C 1.19648(16) -0.23736(15) 0.50945(13) 0.0288(4) Uani 1 1 d .
C12 C 1.07178(16) -0.19452(15) 0.47636(12) 0.0279(4) Uani 1 1 d .
C11 C 1.02651(16) -0.09269(15) 0.42124(13) 0.0282(4) Uani 1 1 d .
C14 C 0.99987(16) -0.25109(15) 0.50112(12) 0.0281(4) Uani 1 1 d .
O15 O 0.84931(12) 0.90975(11) 0.17206(10) 0.0343(3) Uani 1 1 d .
N4 N 0.67504(15) 0.88948(14) 0.19092(12) 0.0333(3) Uani 1 1 d .
N3 N 0.67874(16) 1.05054(14) 0.11653(13) 0.0360(4) Uani 1 1 d .
C37 C 0.83301(18) 0.71800(16) 0.26893(14) 0.0334(4) Uani 1 1 d .
C32 C 0.71637(17) 0.78067(16) 0.23961(13) 0.0318(4) Uani 1 1 d .
C31 C 0.73986(16) 0.94878(15) 0.16058(13) 0.0296(4) Uani 1 1 d .
C33 C 0.63222(19) 0.73646(19) 0.25887(16) 0.0406(5) Uani 1 1 d .
C36 C 0.8636(2) 0.61288(17) 0.31704(15) 0.0389(4) Uani 1 1 d .
C34 C 0.6652(2) 0.6309(2) 0.30684(18) 0.0471(5) Uani 1 1 d .
C35 C 0.7802(2) 0.56941(18) 0.33665(17) 0.0450(5) Uani 1 1 d .
O6 O -0.00859(12) -0.00267(11) 0.11798(10) 0.0355(3) Uani 1 1 d .
O3 O 0.12938(14) 0.44649(12) -0.08951(11) 0.0412(3) Uani 1 1 d .
C4 C 0.03965(16) 0.14448(15) 0.05458(12) 0.0284(4) Uani 1 1 d .
O4 O -0.04854(13) 0.44774(11) -0.10803(10) 0.0367(3) Uani 1 1 d .
O2 O 0.43576(14) 0.10247(16) 0.05745(14) 0.0550(4) Uani 1 1 d .
O1 O 0.39157(14) -0.02845(14) 0.12898(12) 0.0478(4) Uani 1 1 d .
C2 C 0.23953(16) 0.12687(16) 0.05539(13) 0.0311(4) Uani 1 1 d .
O5 O -0.15849(12) 0.15695(12) 0.06453(11) 0.0397(3) Uani 1 1 d .
N1 N 0.36377(15) 0.06187(15) 0.08298(12) 0.0378(4) Uani 1 1 d .
C6 C 0.09128(17) 0.29240(15) -0.02018(12) 0.0298(4) Uani 1 1 d .
C8 C 0.05973(18) 0.40386(16) -0.07612(13) 0.0320(4) Uani 1 1 d .
C3 C 0.15751(17) 0.08186(16) 0.08013(13) 0.0307(4) Uani 1 1 d .
C1 C -0.05332(16) 0.10095(15) 0.07957(13) 0.0304(4) Uani 1 1 d .
C7 C 0.20889(17) 0.23066(16) 0.00570(13) 0.0319(4) Uani 1 1 d .
C5 C 0.00657(16) 0.24983(15) 0.00481(12) 0.0287(4) Uani 1 1 d .
O14 O 0.55057(11) 0.41561(11) 0.37948(10) 0.0346(3) Uani 1 1 d .
C25 C 0.30646(16) 0.55213(16) 0.33408(14) 0.0319(4) Uani 1 1 d .
C24 C 0.46912(17) 0.38694(16) 0.41199(14) 0.0322(4) Uani 1 1 d .
N6 N 0.35281(14) 0.44831(14) 0.39097(13) 0.0357(4) Uani 1 1 d .
C26 C 0.35146(17) 0.63024(17) 0.33464(15) 0.0353(4) Uani 1 1 d .
C29 C 0.15990(19) 0.6787(2) 0.22490(16) 0.0447(5) Uani 1 1 d .
C30 C 0.20999(18) 0.57688(19) 0.27936(15) 0.0383(4) Uani 1 1 d .
N5 N 0.49242(17) 0.29315(16) 0.46926(16) 0.0469(5) Uani 1 1 d .
C28 C 0.2062(2) 0.75525(19) 0.22377(17) 0.0457(5) Uani 1 1 d .
C27 C 0.30204(19) 0.73081(18) 0.27841(18) 0.0432(5) Uani 1 1 d .
N8 N 0.11298(15) 0.20333(14) 0.28050(12) 0.0328(3) Uani 1 1 d .
O13 O 0.10906(14) 0.36655(12) 0.20834(12) 0.0430(4) Uani 1 1 d .
C17 C 0.23425(17) 0.14771(16) 0.30344(13) 0.0330(4) Uani 1 1 d .
N7 N -0.06052(16) 0.33946(15) 0.21982(13) 0.0373(4) Uani 1 1 d .
C18 C 0.05573(18) 0.30669(16) 0.23420(13) 0.0322(4) Uani 1 1 d .
C23 C 0.31798(19) 0.19250(18) 0.28312(16) 0.0391(4) Uani 1 1 d .
C20 C 0.3883(2) -0.0183(2) 0.3778(2) 0.0599(7) Uani 1 1 d .
C21 C 0.4710(2) 0.0255(2) 0.35797(19) 0.0527(6) Uani 1 1 d .
C22 C 0.4350(2) 0.1306(2) 0.31035(18) 0.0463(5) Uani 1 1 d .
C19 C 0.2719(2) 0.04109(19) 0.35104(18) 0.0472(5) Uani 1 1 d .
O16 O 0.53625(18) 0.31744(16) 0.07577(13) 0.0606(5) Uani 1 1 d .
C39 C 0.3652(3) 0.4547(3) 0.0040(3) 0.0841(11) Uani 1 1 d .
C38 C 0.4088(4) 0.3800(3) 0.0919(3) 0.0777(9) Uani 1 1 d .
C41 C 0.5535(4) 0.3068(2) -0.0222(2) 0.0661(8) Uani 1 1 d .
C40 C 0.4454(4) 0.3936(4) -0.0696(3) 0.0904(13) Uani 1 1 d .
O17 O 0.68002(16) 0.30340(14) 0.21983(12) 0.0480(4) Uani 1 1 d .

loop_
_atom_site_aniso_label
_atom_site_aniso_U_11
_atom_site_aniso_U_22
_atom_site_aniso_U_33
_atom_site_aniso_U_23
_atom_site_aniso_U_13
_atom_site_aniso_U_12
O11 0.0332(7) 0.0328(7) 0.0405(7) 0.0055(5) -0.0072(5) -0.0180(6)
O9 0.0414(7) 0.0415(8) 0.0446(8) 0.0087(6) -0.0073(6) -0.0265(6)
O8 0.0272(6) 0.0455(8) 0.0428(8) 0.0015(6) -0.0056(5) -0.0202(6)
O12 0.0320(7) 0.0319(7) 0.0415(7) 0.0037(6) -0.0140(6) -0.0139(6)
O10 0.0282(6) 0.0311(7) 0.0420(7) 0.0040(5) -0.0088(5) -0.0152(5)
C10 0.0294(8) 0.0298(9) 0.0246(8) -0.0025(7) -0.0036(6) -0.0130(7)
C15 0.0300(9) 0.0352(9) 0.0273(8) -0.0040(7) -0.0001(7) -0.0188(7)
O7 0.0291(7) 0.0330(7) 0.0430(8) 0.0092(6) -0.0114(6) -0.0160(6)
N2 0.0323(8) 0.0377(8) 0.0307(8) -0.0001(6) -0.0026(6) -0.0208(7)
C9 0.0312(9) 0.0318(9) 0.0269(8) -0.0029(7) -0.0049(7) -0.0136(7)
C16 0.0247(8) 0.0363(9) 0.0273(8) -0.0040(7) -0.0049(6) -0.0139(7)
C13 0.0289(8) 0.0296(8) 0.0296(8) -0.0008(7) -0.0034(7) -0.0142(7)
C12 0.0267(8) 0.0317(9) 0.0271(8) -0.0035(7) -0.0026(7) -0.0138(7)
C11 0.0275(8) 0.0310(9) 0.0289(8) -0.0017(7) -0.0020(7) -0.0156(7)
C14 0.0301(9) 0.0285(9) 0.0262(8) 0.0002(7) -0.0027(7) -0.0138(7)
O15 0.0286(6) 0.0298(6) 0.0437(7) 0.0032(5) -0.0037(5) -0.0135(5)
N4 0.0280(8) 0.0342(8) 0.0374(8) 0.0012(6) -0.0033(6) -0.0143(7)
N3 0.0285(8) 0.0343(8) 0.0452(10) 0.0061(7) -0.0093(7) -0.0150(7)
C37 0.0358(9) 0.0330(9) 0.0340(9) -0.0037(7) 0.0014(7) -0.0178(8)
C32 0.0363(9) 0.0319(9) 0.0298(9) -0.0057(7) 0.0026(7) -0.0171(8)
C31 0.0313(9) 0.0321(9) 0.0268(8) -0.0022(7) -0.0018(7) -0.0153(7)
C33 0.0356(10) 0.0435(11) 0.0469(12) -0.0038(9) 0.0008(9) -0.0217(9)
C36 0.0393(11) 0.0339(10) 0.0406(11) -0.0022(8) 0.0003(8) -0.0140(9)
C34 0.0504(12) 0.0445(12) 0.0563(13) -0.0048(10) 0.0078(10) -0.0321(10)
C35 0.0550(13) 0.0328(10) 0.0473(12) -0.0015(9) 0.0077(10) -0.0220(10)
O6 0.0292(6) 0.0307(7) 0.0451(8) 0.0059(6) -0.0067(5) -0.0135(5)
O3 0.0489(8) 0.0410(8) 0.0431(8) 0.0068(6) -0.0136(6) -0.0288(7)
C4 0.0287(8) 0.0303(9) 0.0258(8) -0.0037(7) -0.0020(6) -0.0117(7)
O4 0.0353(7) 0.0321(7) 0.0427(8) 0.0053(6) -0.0071(6) -0.0161(6)
O2 0.0350(8) 0.0662(11) 0.0694(11) 0.0056(9) -0.0128(7) -0.0285(8)
O1 0.0362(7) 0.0517(9) 0.0476(9) 0.0111(7) -0.0134(6) -0.0140(7)
C2 0.0285(9) 0.0382(10) 0.0276(8) -0.0051(7) -0.0059(7) -0.0137(8)
O5 0.0274(6) 0.0333(7) 0.0551(9) 0.0061(6) -0.0045(6) -0.0128(6)
N1 0.0333(8) 0.0450(10) 0.0360(8) -0.0019(7) -0.0076(7) -0.0171(7)
C6 0.0344(9) 0.0311(9) 0.0260(8) -0.0047(7) -0.0030(7) -0.0152(7)
C8 0.0400(10) 0.0321(9) 0.0281(9) -0.0046(7) -0.0017(7) -0.0189(8)
C3 0.0328(9) 0.0313(9) 0.0264(8) 0.0004(7) -0.0047(7) -0.0127(7)
C1 0.0306(9) 0.0295(9) 0.0298(9) -0.0009(7) -0.0029(7) -0.0121(7)
C7 0.0338(9) 0.0379(10) 0.0298(9) -0.0049(7) -0.0027(7) -0.0199(8)
C5 0.0287(9) 0.0299(9) 0.0268(8) -0.0037(7) -0.0042(7) -0.0111(7)
O14 0.0248(6) 0.0348(7) 0.0427(7) 0.0075(6) -0.0058(5) -0.0142(5)
C25 0.0251(8) 0.0354(9) 0.0331(9) -0.0014(7) -0.0011(7) -0.0118(7)
C24 0.0273(8) 0.0337(9) 0.0366(9) 0.0008(7) -0.0041(7) -0.0148(7)
N6 0.0248(7) 0.0374(9) 0.0465(10) 0.0071(7) -0.0064(7) -0.0174(7)
C26 0.0284(9) 0.0356(10) 0.0405(10) -0.0018(8) -0.0062(8) -0.0121(8)
C29 0.0322(10) 0.0533(13) 0.0420(11) 0.0001(9) -0.0130(9) -0.0114(9)
C30 0.0310(9) 0.0440(11) 0.0418(11) -0.0031(9) -0.0084(8) -0.0167(8)
N5 0.0271(8) 0.0439(10) 0.0674(13) 0.0215(9) -0.0123(8) -0.0196(8)
C28 0.0374(10) 0.0400(11) 0.0466(12) 0.0098(9) -0.0057(9) -0.0083(9)
C27 0.0336(10) 0.0357(10) 0.0577(13) 0.0005(9) -0.0013(9) -0.0146(8)
N8 0.0361(8) 0.0317(8) 0.0337(8) 0.0009(6) -0.0002(6) -0.0192(7)
O13 0.0439(8) 0.0355(7) 0.0533(9) 0.0106(6) -0.0121(7) -0.0229(6)
C17 0.0362(9) 0.0322(9) 0.0294(9) -0.0023(7) 0.0040(7) -0.0151(8)
N7 0.0362(8) 0.0334(9) 0.0421(9) 0.0002(7) -0.0031(7) -0.0159(7)
C18 0.0381(9) 0.0309(9) 0.0289(9) -0.0035(7) 0.0000(7) -0.0162(8)
C23 0.0383(10) 0.0355(10) 0.0431(11) 0.0000(8) 0.0014(8) -0.0177(8)
C20 0.0435(12) 0.0413(13) 0.0738(18) 0.0210(12) 0.0009(12) -0.0080(10)
C21 0.0331(11) 0.0531(14) 0.0563(14) 0.0070(11) -0.0020(10) -0.0081(10)
C22 0.0358(11) 0.0489(13) 0.0537(13) -0.0037(10) 0.0011(9) -0.0191(10)
C19 0.0396(11) 0.0378(11) 0.0589(14) 0.0077(10) 0.0044(10) -0.0172(9)
O16 0.0664(11) 0.0605(11) 0.0448(9) -0.0017(8) -0.0111(8) -0.0173(9)
C39 0.0613(18) 0.077(2) 0.124(3) 0.000(2) -0.042(2) -0.0339(17)
C38 0.084(2) 0.086(2) 0.074(2) -0.0201(17) 0.0123(17) -0.0464(19)
C41 0.103(2) 0.0516(15) 0.0456(14) -0.0015(11) -0.0113(14) -0.0337(16)
C40 0.084(2) 0.136(4) 0.068(2) 0.021(2) -0.0329(19) -0.066(3)
O17 0.0555(10) 0.0378(8) 0.0398(8) 0.0004(6) -0.0076(7) -0.0100(7)

loop_
_atom_type_symbol
_atom_type_description
_atom_type_scat_dispersion_real
_atom_type_scat_dispersion_imag
_atom_type_scat_source
C C 0.0181 0.0091 'International Tables Vol C Tables 4.2.6.8 and 6.1.1.4'
H H 0.0000 0.0000 'International Tables Vol C Tables 4.2.6.8 and 6.1.1.4'
N N 0.0311 0.0180 'International Tables Vol C Tables 4.2.6.8 and 6.1.1.4'
O O 0.0492 0.0322 'International Tables Vol C Tables 4.2.6.8 and 6.1.1.4'

loop_
_geom_angle_atom_site_label_1
_geom_angle_atom_site_label_2
_geom_angle_atom_site_label_3
_geom_angle
C11 C10 C16 119.36(16)
C11 C10 C9 118.86(16)
C16 C10 C9 121.76(16)
C14 C15 C16 123.31(16)
C14 C15 N2 118.58(16)
C16 C15 N2 118.09(16)
O8 N2 O9 123.88(15)
O8 N2 C15 117.73(15)
O9 N2 C15 118.39(15)
O11 C9 O12 124.53(17)
O11 C9 C10 121.51(16)
O12 C9 C10 113.95(16)
C15 C16 C10 118.22(16)
O10 C13 O7 124.93(17)
O10 C13 C12 121.42(16)
O7 C13 C12 113.65(15)
C11 C12 C14 119.65(16)
C11 C12 C13 117.75(16)
C14 C12 C13 122.57(16)
C10 C11 C12 121.62(16)
C15 C14 C12 117.83(16)
C31 N4 C32 127.80(16)
C36 C37 C32 119.61(18)
C37 C32 C33 119.33(19)
C37 C32 N4 124.32(17)
C33 C32 N4 116.35(18)
O15 C31 N3 122.45(17)
O15 C31 N4 121.62(17)
N3 C31 N4 115.92(17)
C34 C33 C32 119.9(2)
C35 C36 C37 121.1(2)
C35 C34 C33 120.8(2)
C34 C35 C36 119.3(2)
C3 C4 C5 120.00(17)
C3 C4 C1 120.96(16)
C5 C4 C1 119.04(16)
C7 C2 C3 122.63(17)
C7 C2 N1 118.69(17)
C3 C2 N1 118.68(17)
O1 N1 O2 123.15(18)
O1 N1 C2 119.56(17)
O2 N1 C2 117.30(17)
C7 C6 C5 119.86(17)
C7 C6 C8 118.27(17)
C5 C6 C8 121.87(17)
O3 C8 O4 124.96(18)
O3 C8 C6 122.09(18)
O4 C8 C6 112.95(16)
C2 C3 C4 118.32(17)
O5 C1 O6 124.68(17)
O5 C1 C4 122.28(17)
O6 C1 C4 113.04(15)
C2 C7 C6 118.75(17)
C6 C5 C4 120.44(17)
C26 C25 C30 119.71(19)
C26 C25 N6 121.99(17)
C30 C25 N6 118.25(18)
O14 C24 N5 121.65(18)
O14 C24 N6 122.27(17)
N5 C24 N6 116.08(17)
C24 N6 C25 126.03(16)
C27 C26 C25 119.62(19)
C28 C29 C30 120.3(2)
C29 C30 C25 120.0(2)
C29 C28 C27 119.7(2)
C28 C27 C26 120.6(2)
C18 N8 C17 127.97(17)
C19 C17 C23 118.34(19)
C19 C17 N8 117.08(18)
C23 C17 N8 124.57(18)
O13 C18 N7 122.76(18)
O13 C18 N8 121.28(18)
N7 C18 N8 115.96(17)
C22 C23 C17 119.6(2)
C21 C20 C19 121.0(2)
C20 C21 C22 118.6(2)
C21 C22 C23 121.5(2)
C20 C19 C17 120.9(2)
C41 O16 C38 105.3(3)
C40 C39 C38 104.0(3)
O16 C38 C39 106.3(3)
O16 C41 C40 108.1(3)
C39 C40 C41 106.3(3)

loop_
_geom_bond_atom_site_label_1
_geom_bond_atom_site_label_2
_geom_bond_distance
O11 C9 1.218(2)
O9 N2 1.225(2)
O8 N2 1.223(2)
O12 C9 1.305(2)
O10 C13 1.212(2)
C10 C11 1.384(2)
C10 C16 1.389(3)
C10 C9 1.500(2)
C15 C14 1.381(3)
C15 C16 1.385(3)
C15 N2 1.474(2)
O7 C13 1.312(2)
C13 C12 1.496(2)
C12 C11 1.387(3)
C12 C14 1.391(3)
O15 C31 1.240(2)
N4 C31 1.358(2)
N4 C32 1.420(2)
N3 C31 1.339(3)
C37 C36 1.387(3)
C37 C32 1.391(3)
C32 C33 1.393(3)
C33 C34 1.387(3)
C36 C35 1.377(3)
C34 C35 1.375(4)
O6 C1 1.312(2)
O3 C8 1.212(2)
C4 C3 1.387(3)
C4 C5 1.395(3)
C4 C1 1.492(3)
O4 C8 1.310(2)
O2 N1 1.232(2)
O1 N1 1.216(2)
C2 C7 1.380(3)
C2 C3 1.383(3)
C2 N1 1.463(2)
O5 C1 1.210(2)
C6 C7 1.384(3)
C6 C5 1.390(3)
C6 C8 1.499(3)
O14 C24 1.250(2)
C25 C26 1.389(3)
C25 C30 1.390(3)
C25 N6 1.419(3)
C24 N5 1.334(3)
C24 N6 1.352(2)
C26 C27 1.386(3)
C29 C28 1.377(4)
C29 C30 1.386(3)
C28 C27 1.384(3)
N8 C18 1.360(3)
N8 C17 1.405(3)
O13 C18 1.241(2)
C17 C19 1.393(3)
C17 C23 1.394(3)
N7 C18 1.337(3)
C23 C22 1.384(3)
C20 C21 1.373(4)
C20 C19 1.373(4)
C21 C22 1.378(4)
O16 C41 1.418(3)
O16 C38 1.438(4)
C39 C40 1.447(7)
C39 C38 1.480(6)
C41 C40 1.488(5)

loop_
_geom_hbond_atom_site_label_D
_geom_hbond_atom_site_label_H
_geom_hbond_atom_site_label_A
_geom_hbond_distance_DH
_geom_hbond_distance_HA
_geom_hbond_distance_DA
_geom_hbond_angle_DHA
_geom_hbond_site_symmetry_A
N8 H37 O11 0.87(3) 2.10(3) 2.942(2) 161(2) 1_455
N7 H39 O3 0.84(3) 2.21(3) 3.022(2) 164(2) 2_565
N7 H38 O11 0.89(3) 2.38(3) 3.153(2) 146(2) 1_455
C37 H9 O15 0.97(3) 2.20(3) 2.821(2) 121.1(19) .
C23 H36 O13 0.98(3) 2.18(3) 2.811(3) 121(2) .
N3 H7 O2 0.84(3) 2.15(3) 2.964(2) 161(2) 1_565
N3 H8 O5 0.85(3) 2.09(3) 2.918(2) 168(2) 1_665
N6 H16 O9 0.88(3) 2.40(3) 3.270(2) 172(2) 2_656
N5 H15 O8 0.88(3) 2.17(3) 3.034(2) 170(3) 2_656
N4 H6 O1 0.92(3) 2.47(3) 3.363(2) 164(2) 1_565
N5 H14 O10 0.84(3) 2.07(3) 2.900(2) 169(2) 2_756
O12 H5 O17 0.82(3) 1.78(3) 2.594(2) 176(3) .
O17 H22 O14 0.84(5) 2.07(5) 2.867(2) 160(4) .
C39 H30 O3 0.92(5) 2.62(5) 3.391(3) 142(4) .
O17 H23 O16 0.86(5) 1.96(5) 2.805(3) 167(4) .
O4 H43 O13 0.98(5) 1.56(4) 2.5333(19) 170(4) 2_565
O6 H41 O15 1.00(3) 1.51(3) 2.5115(19) 174(3) 1_445
O7 H4 O14 0.83(3) 1.78(3) 2.6112(19) 175(3) 2_756
